data_7213774
loop_
_publ_author_name
'Wang, La-Mei'
'Wang, Yan'
'Fan, Yong'
'Xiao, Li-Na'
'Hu, Yang-Yang'
'Gao, Zhong-Min'
'Zheng, Da-Fang'
'Cui, Xiao-Bing'
'Xu, Ji-Qing'

_publ_section_title
;
 The design, syntheses and characterization of a series of hybrids based
 on polyoxometalates and metal complexes
;
_journal_issue 3
_journal_name_full CrystEngComm
_journal_page_first 430
_journal_paper_doi 10.1039/c3ce41611a
_journal_volume 16
_journal_year 2014
_chemical_formula_sum 'C52 H46 Cu4 Mo12 N10 O45 P V2'
_chemical_formula_weight 3069.28
_chemical_name_systematic
;
?
;
_space_group_IT_number 54
_symmetry_space_group_name_Hall '-P 2a 2ac'
_symmetry_space_group_name_H-M 'P c c a'
_atom_sites_solution_hydrogens geom
_atom_sites_solution_primary direct
_atom_sites_solution_secondary difmap
_audit_creation_method SHELXL-97
_cell_angle_alpha 90.00
_cell_angle_beta 90.00
_cell_angle_gamma 90.00
_cell_formula_units_Z 4
_cell_length_a 24.293(5)
_cell_length_b 10.896(2)
_cell_length_c 29.975(6)
_cell_measurement_temperature 296(2)
_cell_volume 7934(3)
_computing_structure_refinement 'SHELXL-97 (Sheldrick, 1997)'
_computing_structure_solution 'SHELXS-97 (Sheldrick, 1990)'
_diffrn_ambient_temperature 296(2)
_diffrn_measured_fraction_theta_full 0.960
_diffrn_measured_fraction_theta_max 0.960
_diffrn_radiation_monochromator graphite
_diffrn_radiation_source 'fine-focus sealed tube'
_diffrn_radiation_type MoK\a
_diffrn_radiation_wavelength 0.71073
_diffrn_reflns_av_R_equivalents 0.0654
_diffrn_reflns_av_sigmaI/netI 0.0548
_diffrn_reflns_limit_h_max 25
_diffrn_reflns_limit_h_min -32
_diffrn_reflns_limit_k_max 13
_diffrn_reflns_limit_k_min -13
_diffrn_reflns_limit_l_max 38
_diffrn_reflns_limit_l_min -29
_diffrn_reflns_number 45196
_diffrn_reflns_theta_full 28.16
_diffrn_reflns_theta_max 28.16
_diffrn_reflns_theta_min 1.36
_exptl_absorpt_coefficient_mu 3.217
_exptl_absorpt_correction_T_max 0.5001
_exptl_absorpt_correction_T_min 0.4076
_exptl_crystal_density_diffrn 2.570
_exptl_crystal_density_method 'not measured'
_exptl_crystal_F_000 5876
_exptl_crystal_size_max 0.34
_exptl_crystal_size_mid 0.31
_exptl_crystal_size_min 0.25
_refine_diff_density_max 1.358
_refine_diff_density_min -4.144
_refine_diff_density_rms 0.248
_refine_ls_extinction_method none
_refine_ls_goodness_of_fit_ref 1.014
_refine_ls_hydrogen_treatment mixed
_refine_ls_matrix_type full
_refine_ls_number_parameters 573
_refine_ls_number_reflns 9355
_refine_ls_number_restraints 1
_refine_ls_restrained_S_all 1.015
_refine_ls_R_factor_all 0.1097
_refine_ls_R_factor_gt 0.0672
_refine_ls_shift/su_max 0.033
_refine_ls_shift/su_mean 0.002
_refine_ls_structure_factor_coef Fsqd
_refine_ls_weighting_details 'calc w=1/[\s^2^(Fo^2^)+(0.1288P)^2^+53.8344P] where P=(Fo^2^+2Fc^2^)/3'
_refine_ls_weighting_scheme calc
_refine_ls_wR_factor_gt 0.1975
_refine_ls_wR_factor_ref 0.2277
_reflns_number_gt 5968
_reflns_number_total 9355
_reflns_threshold_expression >2sigma(I)
_cod_data_source_file c3ce41611a.txt
_cod_data_source_block k_2
_cod_database_code 7213774

loop_
_symmetry_equiv_pos_as_xyz
'x, y, z'
'-x+1/2, -y, z'
'-x, y, -z+1/2'
'x+1/2, -y, -z+1/2'
'-x, -y, -z'
'x-1/2, y, -z'
'x, -y, z-1/2'
'-x-1/2, y, z-1/2'

loop_
_atom_site_label
_atom_site_type_symbol
_atom_site_fract_x
_atom_site_fract_y
_atom_site_fract_z
_atom_site_U_iso_or_equiv
_atom_site_adp_type
_atom_site_occupancy
_atom_site_symmetry_multiplicity
_atom_site_calc_flag
_atom_site_refinement_flags
Mo1 Mo 0.36466(5) 0.28125(11) 0.57343(3) 0.0483(3) Uani 1 1 d .
Mo2 Mo 0.25449(4) 0.25698(7) 0.65762(3) 0.0314(2) Uani 1 1 d .
Mo3 Mo 0.35916(3) 0.50993(8) 0.49653(3) 0.0293(2) Uani 1 1 d .
Mo4 Mo 0.26258(4) 0.25910(7) 0.49637(3) 0.0274(2) Uani 1 1 d .
Mo5 Mo 0.35827(4) 0.52806(8) 0.65712(3) 0.0325(2) Uani 1 1 d .
Mo6 Mo 0.15291(6) 0.24729(11) 0.58027(4) 0.0565(3) Uani 1 1 d .
V1 V 0.2500 0.5000 0.71133(7) 0.0333(6) Uani 1 2 d S
V2 V 0.2500 0.5000 0.44270(7) 0.0259(5) Uani 1 2 d S
P1 P 0.2500 0.5000 0.57699(10) 0.0218(6) Uani 1 2 d S
O1 O 0.4144(4) 0.1880(8) 0.5836(2) 0.053(2) Uani 1 1 d .
O2 O 0.1107(3) 0.1347(8) 0.5703(3) 0.053(2) Uani 1 1 d .
O3 O 0.2690(3) 0.1560(7) 0.6982(2) 0.0462(19) Uani 1 1 d .
O4 O 0.3772(3) 0.4151(6) 0.6154(2) 0.0351(16) Uani 1 1 d .
O5 O 0.3838(3) 0.6635(6) 0.6287(2) 0.0369(16) Uani 1 1 d .
O6 O 0.4055(4) 0.5102(7) 0.6985(2) 0.051(2) Uani 1 1 d .
O7 O 0.1988(3) 0.1784(6) 0.6279(2) 0.0357(16) Uani 1 1 d .
O8 O 0.4036(3) 0.5461(7) 0.4555(2) 0.0440(18) Uani 1 1 d .
O9 O 0.3016(3) 0.4012(6) 0.6789(2) 0.0364(16) Uani 1 1 d .
O10 O 0.2838(3) 0.5884(6) 0.60644(19) 0.0277(14) Uani 1 1 d .
O11 O 0.2891(3) 0.4253(6) 0.54790(19) 0.0279(14) Uani 1 1 d .
O12 O 0.3072(3) 0.2306(6) 0.6158(2) 0.0355(16) Uani 1 1 d .
O13 O 0.2544(3) 0.1543(6) 0.4556(2) 0.0398(17) Uani 1 1 d .
O14 O 0.2500 0.5000 0.7642(3) 0.043(3) Uani 1 2 d S
O15 O 0.3939(3) 0.3841(6) 0.5251(2) 0.0354(16) Uani 1 1 d .
O16 O 0.3698(3) 0.6274(7) 0.5381(2) 0.0350(15) Uani 1 1 d .
O17 O 0.3236(3) 0.1988(6) 0.5256(2) 0.0332(15) Uani 1 1 d .
O18 O 0.2127(3) 0.2145(6) 0.5385(2) 0.0318(15) Uani 1 1 d .
O19 O 0.2500 0.5000 0.3882(3) 0.030(2) Uani 1 2 d S
O20 O 0.3087(3) 0.3878(6) 0.46359(19) 0.0296(14) Uani 1 1 d .
O21 O 0.2938(3) 0.6137(6) 0.47497(19) 0.0284(14) Uani 1 1 d .
O22 O 0.3003(3) 0.6317(6) 0.6907(2) 0.0388(17) Uani 1 1 d .
N1 N 0.3206(4) 0.3096(7) 0.3283(3) 0.0313(18) Uani 1 1 d .
Cu3 Cu 0.0000 1.27580(17) 0.2500 0.0459(5) Uani 1 2 d S
Cu2 Cu 0.31509(7) 0.48538(10) 0.32909(5) 0.0450(4) Uani 1 1 d .
Cu1 Cu 0.0000 2.0000 0.0000 0.171(3) Uani 1 2 d S
N2 N 0.3320(4) 0.6581(7) 0.3297(3) 0.0344(19) Uani 1 1 d .
N4 N -0.0231(4) 1.3791(8) 0.1976(3) 0.040(2) Uani 1 1 d .
N3 N 0.0447(4) 1.1323(7) 0.2232(2) 0.0330(18) Uani 1 1 d .
N6 N -0.0107(7) 1.852(2) 0.0335(6) 0.153(11) Uani 1 1 d U
C1 C 0.0238(4) 1.0215(9) 0.2350(3) 0.029(2) Uani 1 1 d .
C2 C -0.0049(5) 1.4433(14) 0.1222(4) 0.058(3) Uani 1 1 d .
H2A H 0.0088 1.4233 0.0942 0.070 Uiso 1 1 calc R
C3 C 0.0218(5) 0.7960(10) 0.2353(4) 0.055(3) Uani 1 1 d .
H3A H 0.0366 0.7223 0.2254 0.066 Uiso 1 1 calc R
C4 C -0.0062(5) 1.3559(13) 0.1549(4) 0.051(3) Uani 1 1 d .
H4A H 0.0049 1.2767 0.1477 0.062 Uiso 1 1 calc R
C5 C -0.0455(5) 1.5799(12) 0.1723(4) 0.049(3) Uani 1 1 d .
H5A H -0.0618 1.6549 0.1788 0.059 Uiso 1 1 calc R
C6 C 0.3326(7) 0.7207(10) 0.3663(4) 0.061(4) Uani 1 1 d .
H6A H 0.3314 0.6781 0.3931 0.073 Uiso 1 1 calc R
C7 C -0.0431(5) 1.4907(10) 0.2039(4) 0.045(3) Uani 1 1 d .
H7A H -0.0566 1.5096 0.2321 0.054 Uiso 1 1 calc R
C8 C 0.0443(5) 0.9110(10) 0.2203(4) 0.041(2) Uani 1 1 d .
C9 C 0.3223(6) 0.2466(9) 0.3653(4) 0.060(4) Uani 1 1 d .
H9A H 0.3187 0.2895 0.3920 0.071 Uiso 1 1 calc R
C10 C 0.0864(5) 1.1316(10) 0.1945(3) 0.045(3) Uani 1 1 d .
H10A H 0.0998 1.2074 0.1852 0.053 Uiso 1 1 calc R
C11 C 0.3245(6) 0.1177(9) 0.2905(3) 0.051(3) Uani 1 1 d .
H11A H 0.3252 0.0761 0.2634 0.062 Uiso 1 1 calc R
C12 C 0.3351(6) 0.8499(9) 0.3679(3) 0.058(4) Uani 1 1 d .
H12A H 0.3390 0.8897 0.3952 0.069 Uiso 1 1 calc R
C13 C 0.3323(6) 0.7224(9) 0.2914(4) 0.054(3) Uani 1 1 d .
H13A H 0.3325 0.6798 0.2646 0.065 Uiso 1 1 calc R
C14 C 0.3292(7) 0.1191(9) 0.3678(3) 0.059(4) Uani 1 1 d .
H14A H 0.3344 0.0807 0.3952 0.071 Uiso 1 1 calc R
C15 C 0.3322(5) 0.8486(9) 0.2903(3) 0.047(3) Uani 1 1 d .
H15A H 0.3324 0.8890 0.2630 0.057 Uiso 1 1 calc R
C16 C 0.3199(6) 0.2435(9) 0.2908(4) 0.056(4) Uani 1 1 d .
H16A H 0.3161 0.2843 0.2637 0.067 Uiso 1 1 calc R
C17 C 0.1120(5) 1.0262(11) 0.1768(4) 0.046(3) Uani 1 1 d .
H17A H 0.1416 1.0308 0.1572 0.056 Uiso 1 1 calc R
C18 C 0.0903(5) 0.9166(10) 0.1904(4) 0.049(3) Uani 1 1 d .
H18A H 0.1057 0.8440 0.1800 0.059 Uiso 1 1 calc R
C19 C 0.3318(4) 0.9162(7) 0.3296(3) 0.0264(19) Uani 1 1 d .
C20 C 0.3281(4) 0.0526(8) 0.3295(3) 0.0267(19) Uani 1 1 d .
C21 C -0.0248(14) 1.874(3) 0.0768(9) 0.26(2) Uani 1 1 d U
H21A H -0.0285 1.9541 0.0870 0.310 Uiso 1 1 calc R
C22 C -0.0339(14) 1.774(2) 0.1063(9) 0.25(2) Uani 1 1 d .
H22A H -0.0497 1.7900 0.1340 0.304 Uiso 1 1 calc R
C23 C -0.0013(6) 1.6379(18) 0.0528(5) 0.082(5) Uani 1 1 d .
H23A H 0.0106 1.5609 0.0435 0.098 Uiso 1 1 calc R
C24 C -0.0204(6) 1.6554(16) 0.0961(5) 0.073(5) Uani 1 1 d .
C25 C -0.0235(5) 1.5590(13) 0.1301(4) 0.054(3) Uani 1 1 d .
C26 C -0.0004(8) 1.736(2) 0.0236(6) 0.114(9) Uani 1 1 d .
H26A H 0.0083 1.7193 -0.0060 0.137 Uiso 1 1 calc R
OW2 O 0.2500 0.0000 0.5761(5) 0.088(5) Uani 1 2 d S
OW1 O 0.3694(7) -0.0242(14) 0.4757(5) 0.132(6) Uani 1 1 d .

loop_
_atom_site_aniso_label
_atom_site_aniso_U_11
_atom_site_aniso_U_22
_atom_site_aniso_U_33
_atom_site_aniso_U_23
_atom_site_aniso_U_13
_atom_site_aniso_U_12
Mo1 0.0579(7) 0.0495(6) 0.0376(5) 0.0025(4) -0.0042(5) 0.0019(5)
Mo2 0.0534(6) 0.0225(4) 0.0184(4) 0.0001(3) 0.0020(3) -0.0071(3)
Mo3 0.0317(4) 0.0319(4) 0.0243(4) 0.0039(3) 0.0027(3) -0.0022(3)
Mo4 0.0406(5) 0.0231(4) 0.0184(4) 0.0007(3) -0.0008(3) -0.0005(3)
Mo5 0.0437(5) 0.0297(4) 0.0241(4) 0.0004(3) -0.0110(3) -0.0072(4)
Mo6 0.0712(8) 0.0580(7) 0.0404(6) -0.0027(5) 0.0058(5) -0.0257(6)
V1 0.0612(16) 0.0234(11) 0.0153(10) 0.000 0.000 -0.0070(10)
V2 0.0407(13) 0.0241(11) 0.0130(10) 0.000 0.000 -0.0004(9)
P1 0.0317(17) 0.0211(15) 0.0127(14) 0.000 0.000 -0.0084(12)
O1 0.067(6) 0.052(5) 0.038(4) 0.008(4) -0.017(4) 0.009(4)
O2 0.054(5) 0.055(5) 0.049(5) -0.002(4) 0.000(4) -0.024(4)
O3 0.074(6) 0.038(4) 0.027(4) 0.004(3) 0.003(4) 0.001(4)
O4 0.041(4) 0.036(4) 0.028(3) 0.003(3) -0.010(3) -0.009(3)
O5 0.050(4) 0.036(4) 0.025(3) -0.003(3) -0.010(3) -0.011(3)
O6 0.071(6) 0.050(5) 0.033(4) -0.005(3) -0.020(4) -0.008(4)
O7 0.053(4) 0.026(4) 0.029(3) -0.003(3) 0.002(3) -0.011(3)
O8 0.049(5) 0.044(4) 0.039(4) 0.009(3) 0.015(3) -0.001(4)
O9 0.055(5) 0.030(4) 0.024(3) 0.004(3) -0.006(3) -0.008(3)
O10 0.034(4) 0.028(3) 0.021(3) 0.003(2) -0.004(3) -0.009(3)
O11 0.036(4) 0.027(3) 0.020(3) 0.000(3) -0.001(3) -0.003(3)
O12 0.053(4) 0.026(4) 0.027(3) 0.001(3) -0.003(3) -0.008(3)
O13 0.062(5) 0.028(4) 0.029(4) -0.004(3) 0.000(3) 0.002(3)
O14 0.077(8) 0.033(6) 0.018(5) 0.000 0.000 0.006(5)
O15 0.038(4) 0.042(4) 0.027(3) 0.003(3) 0.002(3) 0.003(3)
O16 0.035(4) 0.040(4) 0.030(3) 0.005(3) -0.002(3) -0.006(3)
O17 0.048(4) 0.029(4) 0.022(3) 0.002(3) -0.005(3) 0.000(3)
O18 0.042(4) 0.025(3) 0.029(3) -0.001(3) 0.004(3) -0.006(3)
O19 0.049(6) 0.027(5) 0.013(4) 0.000 0.000 0.000(4)
O20 0.041(4) 0.028(3) 0.019(3) 0.003(3) 0.005(3) 0.001(3)
O21 0.039(4) 0.026(3) 0.020(3) -0.002(2) 0.006(3) 0.000(3)
O22 0.063(5) 0.034(4) 0.019(3) 0.000(3) -0.010(3) -0.011(3)
N1 0.047(5) 0.013(4) 0.034(4) 0.000(3) 0.000(4) 0.000(3)
Cu3 0.0723(14) 0.0240(9) 0.0414(11) 0.000 0.0171(10) 0.000
Cu2 0.0748(10) 0.0107(6) 0.0494(8) 0.0000(5) 0.0086(7) -0.0007(5)
Cu1 0.149(4) 0.201(5) 0.164(4) 0.133(4) 0.024(3) 0.028(4)
N2 0.050(5) 0.011(3) 0.042(5) -0.001(3) 0.007(4) -0.003(3)
N4 0.053(6) 0.038(5) 0.029(4) -0.002(4) 0.004(4) 0.001(4)
N3 0.046(5) 0.024(4) 0.029(4) -0.001(3) 0.010(4) 0.000(3)
N6 0.100(13) 0.24(3) 0.117(14) 0.124(17) 0.046(11) 0.095(16)
C1 0.031(5) 0.032(5) 0.023(4) -0.003(4) 0.002(4) 0.002(4)
C2 0.054(8) 0.084(10) 0.035(6) 0.001(6) 0.001(5) 0.023(7)
C3 0.062(8) 0.024(6) 0.079(9) -0.003(5) 0.018(7) 0.001(5)
C4 0.054(7) 0.063(8) 0.037(6) -0.008(6) 0.004(5) 0.023(6)
C5 0.051(7) 0.049(7) 0.048(7) 0.008(5) 0.017(5) 0.010(6)
C6 0.126(12) 0.024(6) 0.032(6) 0.009(4) -0.009(7) -0.005(7)
C7 0.048(7) 0.039(6) 0.047(7) 0.010(5) 0.017(5) 0.008(5)
C8 0.051(7) 0.028(5) 0.043(6) 0.000(4) 0.007(5) 0.001(5)
C9 0.125(12) 0.019(5) 0.035(6) -0.009(4) -0.003(7) 0.008(6)
C10 0.058(7) 0.039(6) 0.036(6) -0.002(5) 0.016(5) -0.002(5)
C11 0.113(11) 0.017(5) 0.024(5) 0.003(4) -0.004(6) 0.003(6)
C12 0.137(12) 0.013(5) 0.024(5) -0.002(4) -0.005(6) 0.002(6)
C13 0.110(11) 0.018(5) 0.034(6) -0.005(4) 0.013(6) -0.003(6)
C14 0.135(13) 0.020(5) 0.024(5) -0.001(4) 0.005(7) 0.007(6)
C15 0.093(9) 0.026(5) 0.023(5) -0.003(4) 0.012(5) -0.004(6)
C16 0.122(12) 0.017(5) 0.028(5) 0.008(4) 0.005(6) 0.010(6)
C17 0.051(7) 0.049(7) 0.039(6) -0.006(5) 0.009(5) -0.004(5)
C18 0.057(7) 0.033(6) 0.057(7) -0.008(5) 0.013(6) 0.003(5)
C19 0.044(6) 0.007(4) 0.029(5) -0.003(3) 0.001(4) -0.002(3)
C20 0.041(5) 0.011(4) 0.029(5) -0.004(3) 0.007(4) 0.003(3)
C21 0.34(4) 0.21(3) 0.23(2) 0.19(2) 0.23(3) 0.20(3)
C22 0.35(4) 0.19(3) 0.22(3) 0.18(2) 0.23(3) 0.22(3)
C23 0.069(10) 0.126(15) 0.050(8) 0.016(9) 0.004(7) -0.041(10)
C24 0.062(9) 0.094(12) 0.062(8) 0.037(8) 0.023(7) 0.028(8)
C25 0.035(6) 0.082(10) 0.044(7) 0.025(6) 0.007(5) 0.012(6)
C26 0.088(14) 0.19(3) 0.061(11) 0.059(14) -0.015(10) -0.056(15)
OW2 0.115(15) 0.066(11) 0.084(12) 0.000 0.000 0.011(9)
OW1 0.153(14) 0.140(14) 0.102(11) 0.036(9) 0.022(10) -0.010(10)

loop_
_atom_type_symbol
_atom_type_description
_atom_type_scat_dispersion_real
_atom_type_scat_dispersion_imag
_atom_type_scat_source
C C 0.0033 0.0016 'International Tables Vol C Tables 4.2.6.8 and 6.1.1.4'
H H 0.0000 0.0000 'International Tables Vol C Tables 4.2.6.8 and 6.1.1.4'
N N 0.0061 0.0033 'International Tables Vol C Tables 4.2.6.8 and 6.1.1.4'
O O 0.0106 0.0060 'International Tables Vol C Tables 4.2.6.8 and 6.1.1.4'
P P 0.1023 0.0942 'International Tables Vol C Tables 4.2.6.8 and 6.1.1.4'
Cu Cu 0.3201 1.2651 'International Tables Vol C Tables 4.2.6.8 and 6.1.1.4'
Mo Mo -1.6832 0.6857 'International Tables Vol C Tables 4.2.6.8 and 6.1.1.4'
V V 0.3005 0.5294 'International Tables Vol C Tables 4.2.6.8 and 6.1.1.4'

loop_
_geom_angle_atom_site_label_1
_geom_angle_atom_site_label_2
_geom_angle_atom_site_label_3
_geom_angle
_geom_angle_site_symmetry_1
_geom_angle_site_symmetry_3
O1 Mo1 O4 103.5(4) . .
O1 Mo1 O17 103.4(4) . .
O4 Mo1 O17 153.2(3) . .
O1 Mo1 O15 103.2(4) . .
O4 Mo1 O15 89.6(3) . .
O17 Mo1 O15 84.6(3) . .
O1 Mo1 O12 103.5(4) . .
O4 Mo1 O12 84.5(3) . .
O17 Mo1 O12 89.1(3) . .
O15 Mo1 O12 153.3(3) . .
O3 Mo2 O12 104.4(3) . .
O3 Mo2 O7 101.6(4) . .
O12 Mo2 O7 96.4(3) . .
O3 Mo2 O9 99.2(3) . .
O12 Mo2 O9 86.7(3) . .
O7 Mo2 O9 157.5(3) . .
O3 Mo2 O22 100.0(3) . 2_565
O12 Mo2 O22 152.0(3) . 2_565
O7 Mo2 O22 91.9(3) . 2_565
O9 Mo2 O22 76.0(3) . 2_565
O3 Mo2 O10 168.6(3) . 2_565
O12 Mo2 O10 86.8(3) . 2_565
O7 Mo2 O10 74.8(3) . 2_565
O9 Mo2 O10 83.1(2) . 2_565
O22 Mo2 O10 69.6(2) 2_565 2_565
O3 Mo2 V1 101.0(3) . .
O12 Mo2 V1 121.2(2) . .
O7 Mo2 V1 128.7(2) . .
O9 Mo2 V1 37.1(2) . .
O22 Mo2 V1 39.0(2) 2_565 .
O10 Mo2 V1 74.08(14) 2_565 .
O8 Mo3 O16 104.3(3) . .
O8 Mo3 O15 102.9(3) . .
O16 Mo3 O15 98.1(3) . .
O8 Mo3 O21 97.9(3) . .
O16 Mo3 O21 86.5(3) . .
O15 Mo3 O21 156.9(3) . .
O8 Mo3 O20 100.5(3) . .
O16 Mo3 O20 150.9(3) . .
O15 Mo3 O20 90.9(3) . .
O21 Mo3 O20 75.2(3) . .
O8 Mo3 O11 169.6(3) . .
O16 Mo3 O11 86.2(3) . .
O15 Mo3 O11 75.2(3) . .
O21 Mo3 O11 82.5(2) . .
O20 Mo3 O11 69.4(2) . .
O8 Mo3 V2 100.1(3) . .
O16 Mo3 V2 120.4(2) . .
O15 Mo3 V2 127.8(2) . .
O21 Mo3 V2 36.44(17) . .
O20 Mo3 V2 38.84(18) . .
O11 Mo3 V2 73.94(15) . .
O13 Mo4 O18 104.1(3) . .
O13 Mo4 O17 101.5(3) . .
O18 Mo4 O17 96.4(3) . .
O13 Mo4 O20 100.4(3) . .
O18 Mo4 O20 151.9(3) . .
O17 Mo4 O20 91.8(3) . .
O13 Mo4 O21 98.7(3) . 2_565
O18 Mo4 O21 87.3(3) . 2_565
O17 Mo4 O21 157.9(3) . 2_565
O20 Mo4 O21 75.7(3) . 2_565
O13 Mo4 O11 169.5(3) . .
O18 Mo4 O11 86.3(2) . .
O17 Mo4 O11 75.7(2) . .
O20 Mo4 O11 69.8(2) . .
O21 Mo4 O11 82.8(2) 2_565 .
O13 Mo4 V2 100.7(2) . .
O18 Mo4 V2 121.5(2) . .
O17 Mo4 V2 129.0(2) . .
O20 Mo4 V2 39.03(18) . .
O21 Mo4 V2 36.69(18) 2_565 .
O11 Mo4 V2 74.26(14) . .
O6 Mo5 O5 101.9(3) . .
O6 Mo5 O4 104.7(4) . .
O5 Mo5 O4 98.1(3) . .
O6 Mo5 O9 98.2(3) . .
O5 Mo5 O9 157.6(3) . .
O4 Mo5 O9 86.1(3) . .
O6 Mo5 O22 99.7(3) . .
O5 Mo5 O22 91.0(3) . .
O4 Mo5 O22 151.5(3) . .
O9 Mo5 O22 75.9(3) . .
O6 Mo5 O10 168.6(3) . .
O5 Mo5 O10 75.1(3) . .
O4 Mo5 O10 86.6(3) . .
O9 Mo5 O10 83.3(2) . .
O22 Mo5 O10 69.6(2) . .
O6 Mo5 V1 100.3(3) . .
O5 Mo5 V1 128.0(2) . .
O4 Mo5 V1 120.6(2) . .
O9 Mo5 V1 37.0(2) . .
O22 Mo5 V1 38.93(19) . .
O10 Mo5 V1 74.07(15) . .
O2 Mo6 O16 103.4(4) . 2_565
O2 Mo6 O18 102.3(4) . .
O16 Mo6 O18 85.6(3) 2_565 .
O2 Mo6 O7 101.7(4) . .
O16 Mo6 O7 154.9(3) 2_565 .
O18 Mo6 O7 88.5(3) . .
O2 Mo6 O5 102.9(4) . 2_565
O16 Mo6 O5 90.2(3) 2_565 2_565
O18 Mo6 O5 154.7(3) . 2_565
O7 Mo6 O5 84.8(3) . 2_565
O2 Mo6 O10 172.2(3) . 2_565
O16 Mo6 O10 82.8(2) 2_565 2_565
O18 Mo6 O10 82.7(2) . 2_565
O7 Mo6 O10 72.2(2) . 2_565
O5 Mo6 O10 72.0(2) 2_565 2_565
O14 V1 O9 120.5(2) . 2_565
O14 V1 O9 120.5(2) . .
O9 V1 O9 119.1(4) 2_565 .
O14 V1 O22 108.20(19) . 2_565
O9 V1 O22 81.1(3) 2_565 2_565
O9 V1 O22 80.7(3) . 2_565
O14 V1 O22 108.20(19) . .
O9 V1 O22 80.7(3) 2_565 .
O9 V1 O22 81.1(3) . .
O22 V1 O22 143.6(4) 2_565 .
O14 V1 Mo2 121.28(4) . .
O9 V1 Mo2 103.8(2) 2_565 .
O9 V1 Mo2 40.0(2) . .
O22 V1 Mo2 40.7(2) 2_565 .
O22 V1 Mo2 115.7(2) . .
O14 V1 Mo2 121.28(4) . 2_565
O9 V1 Mo2 40.0(2) 2_565 2_565
O9 V1 Mo2 103.8(2) . 2_565
O22 V1 Mo2 115.7(2) 2_565 2_565
O22 V1 Mo2 40.7(2) . 2_565
Mo2 V1 Mo2 117.45(8) . 2_565
O14 V1 Mo5 121.54(4) . 2_565
O9 V1 Mo5 40.2(2) 2_565 2_565
O9 V1 Mo5 103.5(2) . 2_565
O22 V1 Mo5 40.9(2) 2_565 2_565
O22 V1 Mo5 115.4(2) . 2_565
Mo2 V1 Mo5 70.99(4) . 2_565
Mo2 V1 Mo5 77.45(4) 2_565 2_565
O14 V1 Mo5 121.54(4) . .
O9 V1 Mo5 103.5(2) 2_565 .
O9 V1 Mo5 40.2(2) . .
O22 V1 Mo5 115.4(2) 2_565 .
O22 V1 Mo5 40.9(2) . .
Mo2 V1 Mo5 77.45(4) . .
Mo2 V1 Mo5 70.99(4) 2_565 .
Mo5 V1 Mo5 116.93(8) 2_565 .
O19 V2 O21 120.65(19) . .
O19 V2 O21 120.65(19) . 2_565
O21 V2 O21 118.7(4) . 2_565
O19 V2 O20 108.44(18) . 2_565
O21 V2 O20 80.7(3) . 2_565
O21 V2 O20 80.7(3) 2_565 2_565
O19 V2 O20 108.44(18) . .
O21 V2 O20 80.7(3) . .
O21 V2 O20 80.7(3) 2_565 .
O20 V2 O20 143.1(4) 2_565 .
O19 V2 Mo4 121.33(4) . 2_565
O21 V2 Mo4 40.21(19) . 2_565
O21 V2 Mo4 103.5(2) 2_565 2_565
O20 V2 Mo4 40.58(18) 2_565 2_565
O20 V2 Mo4 115.50(19) . 2_565
O19 V2 Mo4 121.33(4) . .
O21 V2 Mo4 103.5(2) . .
O21 V2 Mo4 40.21(19) 2_565 .
O20 V2 Mo4 115.50(19) 2_565 .
O20 V2 Mo4 40.58(18) . .
Mo4 V2 Mo4 117.33(7) 2_565 .
O19 V2 Mo3 121.30(4) . 2_565
O21 V2 Mo3 103.7(2) . 2_565
O21 V2 Mo3 40.01(19) 2_565 2_565
O20 V2 Mo3 40.74(19) 2_565 2_565
O20 V2 Mo3 115.41(19) . 2_565
Mo4 V2 Mo3 71.04(4) 2_565 2_565
Mo4 V2 Mo3 77.56(4) . 2_565
O19 V2 Mo3 121.30(4) . .
O21 V2 Mo3 40.01(19) . .
O21 V2 Mo3 103.7(2) 2_565 .
O20 V2 Mo3 115.41(19) 2_565 .
O20 V2 Mo3 40.74(19) . .
Mo4 V2 Mo3 77.56(4) 2_565 .
Mo4 V2 Mo3 71.04(4) . .
Mo3 V2 Mo3 117.40(7) 2_565 .
O11 P1 O11 110.3(5) 2_565 .
O11 P1 O10 109.0(3) 2_565 .
O11 P1 O10 109.2(3) . .
O11 P1 O10 109.2(3) 2_565 2_565
O11 P1 O10 109.0(3) . 2_565
O10 P1 O10 110.2(5) . 2_565
Mo5 O4 Mo1 155.9(4) . .
Mo5 O5 Mo6 126.6(4) . 2_565
Mo2 O7 Mo6 126.5(4) . .
V1 O9 Mo2 102.9(3) . .
V1 O9 Mo5 102.8(3) . .
Mo2 O9 Mo5 142.3(3) . .
P1 O10 Mo5 125.4(3) . .
P1 O10 Mo2 125.7(3) . 2_565
Mo5 O10 Mo2 94.4(2) . 2_565
P1 O10 Mo6 126.7(3) . 2_565
Mo5 O10 Mo6 86.09(19) . 2_565
Mo2 O10 Mo6 86.4(2) 2_565 2_565
P1 O11 Mo4 125.9(3) . .
P1 O11 Mo3 125.8(3) . .
Mo4 O11 Mo3 93.7(2) . .
Mo2 O12 Mo1 154.5(4) . .
Mo3 O15 Mo1 127.4(4) . .
Mo3 O16 Mo6 155.2(4) . 2_565
Mo4 O17 Mo1 126.3(4) . .
Mo4 O18 Mo6 153.4(4) . .
V2 O19 Cu2 138.09(14) . 2_565
V2 O19 Cu2 138.09(14) . .
Cu2 O19 Cu2 83.8(3) 2_565 .
V2 O20 Mo4 100.4(3) . .
V2 O20 Mo3 100.4(3) . .
Mo4 O20 Mo3 122.6(3) . .
V2 O21 Mo4 103.1(3) . 2_565
V2 O21 Mo3 103.5(3) . .
Mo4 O21 Mo3 142.2(3) 2_565 .
V1 O22 Mo2 100.3(3) . 2_565
V1 O22 Mo5 100.2(3) . .
Mo2 O22 Mo5 122.0(3) 2_565 .
C9 N1 C16 115.6(8) . .
C9 N1 Cu2 121.1(7) . .
C16 N1 Cu2 123.2(6) . .
N4 Cu3 N4 112.0(5) 3 .
N4 Cu3 N3 125.5(4) 3 .
N4 Cu3 N3 105.4(3) . .
N4 Cu3 N3 105.4(3) 3 3
N4 Cu3 N3 125.5(4) . 3
N3 Cu3 N3 81.7(4) . 3
N1 Cu2 N2 163.7(4) . .
N1 Cu2 O19 97.0(2) . .
N2 Cu2 O19 94.0(2) . .
N6 Cu1 N6 180.0(10) . 5_595
C6 N2 C13 116.7(9) . .
C6 N2 Cu2 121.7(7) . .
C13 N2 Cu2 120.2(7) . .
C7 N4 C4 114.4(10) . .
C7 N4 Cu3 120.4(7) . .
C4 N4 Cu3 122.9(8) . .
C10 N3 C1 116.7(8) . .
C10 N3 Cu3 131.1(7) . .
C1 N3 Cu3 112.0(6) . .
C26 N6 C21 115.3(19) . .
C26 N6 Cu1 131.2(16) . .
C21 N6 Cu1 113(2) . .
N3 C1 C8 124.0(9) . .
N3 C1 C1 117.1(5) . 3
C8 C1 C1 118.8(6) . 3
C25 C2 C4 120.9(11) . .
C3 C3 C8 119.5(6) 3 .
C2 C4 N4 123.3(11) . .
C7 C5 C25 120.1(11) . .
N2 C6 C12 123.8(10) . .
N4 C7 C5 125.0(11) . .
C1 C8 C18 116.4(9) . .
C1 C8 C3 121.6(10) . .
C18 C8 C3 122.0(10) . .
N1 C9 C14 124.8(10) . .
N3 C10 C17 125.7(10) . .
C20 C11 C16 121.1(10) . .
C19 C12 C6 120.0(9) . .
N2 C13 C15 122.8(10) . .
C20 C14 C9 118.8(10) . .
C13 C15 C19 120.7(10) . .
N1 C16 C11 122.8(10) . .
C18 C17 C10 115.4(11) . .
C17 C18 C8 121.6(10) . .
C12 C19 C15 115.7(8) . .
C12 C19 C20 122.4(8) . 1_565
C15 C19 C20 121.9(8) . 1_565
C14 C20 C11 116.5(9) . .
C14 C20 C19 122.0(8) . 1_545
C11 C20 C19 121.4(8) . 1_545
N6 C21 C22 120(3) . .
C24 C22 C21 123(2) . .
C26 C23 C24 119(2) . .
C22 C24 C23 114.7(15) . .
C22 C24 C25 120.6(14) . .
C23 C24 C25 124.6(15) . .
C2 C25 C5 115.9(11) . .
C2 C25 C24 121.8(12) . .
C5 C25 C24 122.3(13) . .
N6 C26 C23 126(2) . .

loop_
_geom_bond_atom_site_label_1
_geom_bond_atom_site_label_2
_geom_bond_distance
_geom_bond_site_symmetry_2
Mo1 O1 1.608(8) .
Mo1 O4 1.949(7) .
Mo1 O17 1.964(6) .
Mo1 O15 1.964(7) .
Mo1 O12 1.966(7) .
Mo2 O3 1.678(7) .
Mo2 O12 1.815(7) .
Mo2 O7 1.832(7) .
Mo2 O9 2.046(7) .
Mo2 O22 2.055(7) 2_565
Mo2 O10 2.461(6) 2_565
Mo2 V1 3.1008(15) .
Mo3 O8 1.684(7) .
Mo3 O16 1.806(7) .
Mo3 O15 1.824(7) .
Mo3 O21 2.054(7) .
Mo3 O20 2.061(6) .
Mo3 O11 2.473(6) .
Mo3 V2 3.1061(14) .
Mo4 O13 1.685(7) .
Mo4 O18 1.817(6) .
Mo4 O17 1.843(7) .
Mo4 O20 2.046(6) .
Mo4 O21 2.051(6) 2_565
Mo4 O11 2.466(6) .
Mo4 V2 3.0937(14) .
Mo5 O6 1.702(8) .
Mo5 O5 1.814(7) .
Mo5 O4 1.814(7) .
Mo5 O9 2.057(7) .
Mo5 O22 2.066(8) .
Mo5 O10 2.453(6) .
Mo5 V1 3.1067(16) .
Mo6 O2 1.627(8) .
Mo6 O16 1.940(7) 2_565
Mo6 O18 1.950(7) .
Mo6 O7 1.961(7) .
Mo6 O5 1.961(7) 2_565
Mo6 O10 2.488(6) 2_565
V1 O14 1.584(10) .
V1 O9 1.917(7) 2_565
V1 O9 1.917(7) .
V1 O22 1.983(7) 2_565
V1 O22 1.983(7) .
V1 Mo2 3.1008(15) 2_565
V1 Mo5 3.1067(16) 2_565
V2 O19 1.635(9) .
V2 O21 1.898(6) .
V2 O21 1.898(6) 2_565
V2 O20 1.981(6) 2_565
V2 O20 1.981(6) .
V2 Mo4 3.0937(14) 2_565
V2 Mo3 3.1060(14) 2_565
P1 O11 1.526(6) 2_565
P1 O11 1.526(6) .
P1 O10 1.542(6) .
P1 O10 1.542(6) 2_565
O5 Mo6 1.961(7) 2_565
O10 Mo2 2.461(6) 2_565
O10 Mo6 2.488(6) 2_565
O16 Mo6 1.940(7) 2_565
O19 Cu2 2.379(6) 2_565
O19 Cu2 2.379(6) .
O21 Mo4 2.051(6) 2_565
O22 Mo2 2.055(7) 2_565
N1 C9 1.305(13) .
N1 C16 1.336(13) .
N1 Cu2 1.920(7) .
Cu3 N4 2.011(9) 3
Cu3 N4 2.011(9) .
Cu3 N3 2.067(8) .
Cu3 N3 2.067(8) 3
Cu2 N2 1.926(7) .
Cu1 N6 1.91(2) .
Cu1 N6 1.91(2) 5_595
N2 C6 1.293(13) .
N2 C13 1.343(13) .
N4 C7 1.323(13) .
N4 C4 1.368(13) .
N3 C10 1.328(12) .
N3 C1 1.357(12) .
N6 C26 1.32(3) .
N6 C21 1.36(3) .
C1 C8 1.376(13) .
C1 C1 1.465(18) 3
C2 C25 1.360(18) .
C2 C4 1.366(17) .
C3 C3 1.38(2) 3
C3 C8 1.439(15) .
C5 C7 1.359(15) .
C5 C25 1.391(15) .
C6 C12 1.409(14) .
C8 C18 1.433(15) .
C9 C14 1.402(14) .
C10 C17 1.410(15) .
C11 C20 1.370(13) .
C11 C16 1.375(13) .
C12 C19 1.359(13) .
C13 C15 1.375(14) .
C14 C20 1.358(13) .
C15 C19 1.388(12) .
C17 C18 1.367(16) .
C19 C20 1.489(11) 1_565
C20 C19 1.489(11) 1_545
C21 C22 1.42(2) .
C22 C24 1.37(3) .
C23 C26 1.39(2) .
C23 C24 1.392(19) .
C24 C25 1.466(17) .
